data_4310156
loop_
_publ_author_name
'Marjolaine Doux'
'Nicolas M\'ezailles'
'Louis Ricard'
'Pascal Le Floch'
'Pedro D. Vaz'
'Maria Jos\'e Calhorda'
'Taasje Mahabiersing'
'Franti\<sek Hartl'

_publ_contact_author_address
;Laboratoire DCPH
Ecole Polytechnique
Route de Saclay
F91128 Palaiseau
France
;
_publ_contact_author_email louis.ricard@polytechnique.fr
_publ_contact_author_fax 330169333990
_publ_contact_author_name 'Louis Ricard'
_publ_contact_author_phone 330169334572
_publ_section_title
;
Syntheses, X-ray Structures, Photochemistry, Redox Properties, and DFT
Calculations of Interconvertible fac- and mer-[Mn(SPS)(CO)3] Isomers
Containing a Flexible SPS-Based Pincer Ligand
;
_journal_name_full 'Inorganic Chemistry'
_journal_page_first 9213
_journal_page_last 9224
_journal_paper_doi 10.1021/ic050774m
_journal_volume 44
_journal_year 2005
_chemical_formula_sum 'C48.5 H41 Cl Mn O3 P3 S2'
_chemical_formula_weight 919.23
_chemical_name_systematic
; 
 ? 
;
_space_group_IT_number 61
_symmetry_cell_setting orthorhombic
_symmetry_space_group_name_Hall '-P 2ac 2ab'
_symmetry_space_group_name_H-M 'P b c a'
_atom_sites_solution_hydrogens geom
_atom_sites_solution_primary direct
_atom_sites_solution_secondary difmap
_audit_creation_date 03-04-2005
_audit_creation_method SHELXL-97
_cell_angle_alpha 90.00
_cell_angle_beta 90.00
_cell_angle_gamma 90.00
_cell_formula_units_Z 8
_cell_length_a 14.8150(10)
_cell_length_b 22.8510(10)
_cell_length_c 25.5540(10)
_cell_measurement_reflns_used 251
_cell_measurement_temperature 150.0(10)
_cell_measurement_theta_max 20.0
_cell_measurement_theta_min 3.0
_cell_volume 8651.0(8)
_computing_structure_refinement 'SHELXL-97 (Sheldrick, 1997)'
_computing_structure_solution 'SHELXS-97 (Sheldrick, 1990)'
_diffrn_ambient_temperature 150.0(10)
_diffrn_measured_fraction_theta_full 0.993
_diffrn_measured_fraction_theta_max 0.993
_diffrn_measurement_device_type KappaCCD
_diffrn_measurement_method 'phi and omega scans'
_diffrn_radiation_monochromator graphite
_diffrn_radiation_source 'fine-focus sealed tube'
_diffrn_radiation_type MoK\a
_diffrn_radiation_wavelength 0.71069
_diffrn_reflns_av_R_equivalents 0.0282
_diffrn_reflns_av_sigmaI/netI 0.0508
_diffrn_reflns_limit_h_max 20
_diffrn_reflns_limit_h_min -20
_diffrn_reflns_limit_k_max 31
_diffrn_reflns_limit_k_min -31
_diffrn_reflns_limit_l_max 35
_diffrn_reflns_limit_l_min -35
_diffrn_reflns_number 23625
_diffrn_reflns_theta_full 30.03
_diffrn_reflns_theta_max 30.03
_diffrn_reflns_theta_min 3.18
_exptl_absorpt_coefficient_mu 0.617
_exptl_absorpt_correction_T_max 0.8865
_exptl_absorpt_correction_T_min 0.8560
_exptl_absorpt_correction_type multi-scan
_exptl_crystal_colour yellow
_exptl_crystal_density_diffrn 1.412
_exptl_crystal_density_method 'not measured'
_exptl_crystal_description block
_exptl_crystal_F_000 3800
_exptl_crystal_size_max 0.26
_exptl_crystal_size_mid 0.22
_exptl_crystal_size_min 0.20
_refine_diff_density_max 0.912
_refine_diff_density_min -0.584
_refine_diff_density_rms 0.074
_refine_ls_extinction_method none
_refine_ls_goodness_of_fit_ref 1.017
_refine_ls_hydrogen_treatment mixed
_refine_ls_matrix_type full
_refine_ls_number_parameters 515
_refine_ls_number_reflns 12574
_refine_ls_number_restraints 0
_refine_ls_restrained_S_all 1.017
_refine_ls_R_factor_all 0.0665
_refine_ls_R_factor_gt 0.0468
_refine_ls_shift/su_max 0.001
_refine_ls_shift/su_mean 0.000
_refine_ls_structure_factor_coef Fsqd
_refine_ls_weighting_details 'calc w=1/[\s^2^(Fo^2^)+(0.0815P)^2^+0.0000P] where P=(Fo^2^+2Fc^2^)/3'
_refine_ls_weighting_scheme calc
_refine_ls_wR_factor_gt 0.1300
_refine_ls_wR_factor_ref 0.1394
_reflns_number_gt 8984
_reflns_number_total 12574
_reflns_threshold_expression >2sigma(I)
_cod_data_source_file ic050774msi20050520_105249_1.cif
_cod_data_source_block mnspsjaune
_cod_depositor_comments
;
The following automatic conversions were performed:
'_symmetry_cell_setting' value 'Orthorhombic' changed to 'orthorhombic'
according to '/home/saulius/struct/CIF-dictionaries/cif_core.dic'
dictionary named 'cif_core.dic' version 2.4.1 from 2010-06-29.

Automatic conversion script
Id: cif_fix_enum 1527 2010-12-29 10:47:43Z saulius 
;
_cod_original_formula_sum 'C48.50 H41 Cl Mn O3 P3 S2'
_cod_database_code 4310156

loop_
_symmetry_equiv_pos_as_xyz
'x, y, z'
'-x+1/2, -y, z+1/2'
'x+1/2, -y+1/2, -z'
'-x, y+1/2, -z+1/2'
'-x, -y, -z'
'x-1/2, y, -z-1/2'
'-x-1/2, y-1/2, z'
'x, -y-1/2, z-1/2'

loop_
_atom_site_label
_atom_site_type_symbol
_atom_site_fract_x
_atom_site_fract_y
_atom_site_fract_z
_atom_site_U_iso_or_equiv
_atom_site_adp_type
_atom_site_occupancy
_atom_site_symmetry_multiplicity
_atom_site_calc_flag
_atom_site_refinement_flags
_atom_site_disorder_assembly
_atom_site_disorder_group
Mn1 Mn 0.76091(2) 0.061706(13) 0.155685(11) 0.02604(8) Uani 1 1 d . . .
S1 S 0.82887(3) 0.12451(2) 0.219837(18) 0.02808(11) Uani 1 1 d . . .
S2 S 0.79197(3) 0.13596(2) 0.091287(19) 0.03085(12) Uani 1 1 d . . .
P1 P 0.62748(3) 0.10857(2) 0.173477(18) 0.02296(11) Uani 1 1 d . . .
P2 P 0.72834(3) 0.15008(2) 0.268183(18) 0.02412(11) Uani 1 1 d . . .
P3 P 0.67106(3) 0.17095(2) 0.073368(17) 0.02431(11) Uani 1 1 d . . .
O1 O 0.73213(11) -0.03158(7) 0.23372(7) 0.0485(4) Uani 1 1 d . . .
O2 O 0.94499(13) 0.01462(9) 0.13641(8) 0.0559(5) Uani 1 1 d . . .
O3 O 0.67606(13) -0.01275(8) 0.07589(7) 0.0559(5) Uani 1 1 d . . .
C1 C 0.62520(13) 0.14732(8) 0.23411(7) 0.0237(4) Uani 1 1 d . . .
C2 C 0.55696(13) 0.19001(8) 0.24017(7) 0.0246(4) Uani 1 1 d . . .
C3 C 0.50853(13) 0.21255(8) 0.19764(7) 0.0255(4) Uani 1 1 d . . .
H3 H 0.4530 0.2319 0.2046 0.031 Uiso 1 1 calc R . .
C4 C 0.53712(13) 0.20829(8) 0.14501(7) 0.0240(4) Uani 1 1 d . . .
C5 C 0.60037(13) 0.16652(8) 0.12843(7) 0.0239(4) Uani 1 1 d . . .
C6 C 0.52318(13) 0.06504(8) 0.17381(7) 0.0276(4) Uani 1 1 d . . .
H6A H 0.4728 0.0907 0.1849 0.033 Uiso 1 1 calc R . .
H6B H 0.5105 0.0522 0.1375 0.033 Uiso 1 1 calc R . .
C7 C 0.52398(17) 0.01137(10) 0.20886(10) 0.0460(6) Uani 1 1 d . . .
H7A H 0.5701 -0.0162 0.1956 0.055 Uiso 1 1 calc R . .
H7B H 0.5427 0.0235 0.2444 0.055 Uiso 1 1 calc R . .
C8 C 0.43588(16) -0.02047(9) 0.21295(9) 0.0372(5) Uani 1 1 d . . .
H8A H 0.4169 -0.0335 0.1777 0.045 Uiso 1 1 calc R . .
H8B H 0.3892 0.0066 0.2265 0.045 Uiso 1 1 calc R . .
C9 C 0.44246(19) -0.07317(10) 0.24875(11) 0.0526(7) Uani 1 1 d . . .
H9A H 0.4927 -0.0981 0.2375 0.079 Uiso 1 1 calc R . .
H9B H 0.3860 -0.0955 0.2472 0.079 Uiso 1 1 calc R . .
H9C H 0.4530 -0.0600 0.2847 0.079 Uiso 1 1 calc R . .
C10 C 0.73213(13) 0.10505(9) 0.32646(7) 0.0270(4) Uani 1 1 d . . .
C11 C 0.67080(17) 0.06027(9) 0.33364(8) 0.0359(5) Uani 1 1 d . . .
H11 H 0.6227 0.0555 0.3094 0.043 Uiso 1 1 calc R . .
C12 C 0.67838(19) 0.02215(10) 0.37571(9) 0.0443(6) Uani 1 1 d . . .
H12 H 0.6361 -0.0087 0.3801 0.053 Uiso 1 1 calc R . .
C13 C 0.74841(17) 0.02957(11) 0.41144(9) 0.0432(6) Uani 1 1 d . . .
H13 H 0.7536 0.0040 0.4406 0.052 Uiso 1 1 calc R . .
C14 C 0.80974(15) 0.07362(11) 0.40464(8) 0.0387(5) Uani 1 1 d . . .
H14 H 0.8572 0.0784 0.4292 0.046 Uiso 1 1 calc R . .
C15 C 0.80347(14) 0.11150(9) 0.36215(7) 0.0314(4) Uani 1 1 d . . .
H15 H 0.8471 0.1415 0.3573 0.038 Uiso 1 1 calc R . .
C16 C 0.75281(13) 0.22477(9) 0.28685(8) 0.0274(4) Uani 1 1 d . . .
C17 C 0.74986(15) 0.24586(10) 0.33759(8) 0.0330(5) Uani 1 1 d . . .
H17 H 0.7341 0.2206 0.3657 0.040 Uiso 1 1 calc R . .
C18 C 0.77006(17) 0.30424(10) 0.34724(9) 0.0406(5) Uani 1 1 d . . .
H18 H 0.7693 0.3183 0.3822 0.049 Uiso 1 1 calc R . .
C19 C 0.79103(17) 0.34186(10) 0.30733(10) 0.0452(6) Uani 1 1 d . . .
H19 H 0.8047 0.3817 0.3145 0.054 Uiso 1 1 calc R . .
C20 C 0.7920(2) 0.32136(10) 0.25651(10) 0.0489(6) Uani 1 1 d . . .
H20 H 0.8049 0.3474 0.2285 0.059 Uiso 1 1 calc R . .
C21 C 0.77449(17) 0.26316(9) 0.24626(9) 0.0399(5) Uani 1 1 d . . .
H21 H 0.7772 0.2491 0.2113 0.048 Uiso 1 1 calc R . .
C22 C 0.53671(13) 0.21575(9) 0.29259(7) 0.0266(4) Uani 1 1 d . . .
C23 C 0.52753(14) 0.18029(10) 0.33669(7) 0.0331(5) Uani 1 1 d . . .
H23 H 0.5348 0.1391 0.3336 0.040 Uiso 1 1 calc R . .
C24 C 0.50769(15) 0.20517(12) 0.38547(8) 0.0415(5) Uani 1 1 d . . .
H24 H 0.5010 0.1808 0.4153 0.050 Uiso 1 1 calc R . .
C25 C 0.49780(17) 0.26528(13) 0.39031(9) 0.0467(6) Uani 1 1 d . . .
H25 H 0.4851 0.2822 0.4234 0.056 Uiso 1 1 calc R . .
C26 C 0.50668(18) 0.30039(11) 0.34631(8) 0.0447(6) Uani 1 1 d . . .
H26 H 0.4994 0.3416 0.3493 0.054 Uiso 1 1 calc R . .
C27 C 0.52615(15) 0.27590(10) 0.29786(8) 0.0352(5) Uani 1 1 d . . .
H27 H 0.5323 0.3005 0.2681 0.042 Uiso 1 1 calc R . .
C28 C 0.50005(14) 0.25314(9) 0.10787(7) 0.0277(4) Uani 1 1 d . . .
C29 C 0.51529(16) 0.31252(9) 0.11741(8) 0.0352(5) Uani 1 1 d . . .
H29 H 0.5490 0.3242 0.1472 0.042 Uiso 1 1 calc R . .
C30 C 0.48122(18) 0.35442(11) 0.08337(9) 0.0455(6) Uani 1 1 d . . .
H30 H 0.4928 0.3947 0.0895 0.055 Uiso 1 1 calc R . .
C31 C 0.43029(17) 0.33761(11) 0.04036(9) 0.0457(6) Uani 1 1 d . . .
H31 H 0.4075 0.3663 0.0169 0.055 Uiso 1 1 calc R . .
C32 C 0.41282(15) 0.27923(11) 0.03174(8) 0.0390(5) Uani 1 1 d . . .
H32 H 0.3767 0.2678 0.0028 0.047 Uiso 1 1 calc R . .
C33 C 0.44740(14) 0.23705(10) 0.06493(7) 0.0327(4) Uani 1 1 d . . .
H33 H 0.4353 0.1969 0.0585 0.039 Uiso 1 1 calc R . .
C34 C 0.69325(14) 0.24540(9) 0.05273(7) 0.0281(4) Uani 1 1 d . . .
C35 C 0.74945(16) 0.27896(10) 0.08471(8) 0.0358(5) Uani 1 1 d . . .
H35 H 0.7747 0.2624 0.1155 0.043 Uiso 1 1 calc R . .
C36 C 0.76826(17) 0.33604(11) 0.07149(9) 0.0432(6) Uani 1 1 d . . .
H36 H 0.8053 0.3591 0.0938 0.052 Uiso 1 1 calc R . .
C37 C 0.73360(17) 0.36036(10) 0.02580(9) 0.0418(5) Uani 1 1 d . . .
H37 H 0.7476 0.3996 0.0167 0.050 Uiso 1 1 calc R . .
C38 C 0.67883(17) 0.32710(10) -0.00620(9) 0.0392(5) Uani 1 1 d . . .
H38 H 0.6551 0.3436 -0.0374 0.047 Uiso 1 1 calc R . .
C39 C 0.65817(15) 0.26973(9) 0.00696(7) 0.0317(4) Uani 1 1 d . . .
H39 H 0.6202 0.2471 -0.0151 0.038 Uiso 1 1 calc R . .
C40 C 0.62058(13) 0.13269(8) 0.01851(7) 0.0257(4) Uani 1 1 d . . .
C41 C 0.66626(15) 0.12864(9) -0.02921(7) 0.0323(4) Uani 1 1 d . . .
H41 H 0.7238 0.1465 -0.0333 0.039 Uiso 1 1 calc R . .
C42 C 0.62733(16) 0.09850(10) -0.07052(8) 0.0363(5) Uani 1 1 d . . .
H42 H 0.6575 0.0966 -0.1033 0.044 Uiso 1 1 calc R . .
C43 C 0.54479(16) 0.07113(9) -0.06420(8) 0.0367(5) Uani 1 1 d . . .
H43 H 0.5189 0.0503 -0.0927 0.044 Uiso 1 1 calc R . .
C44 C 0.49947(16) 0.07369(9) -0.01694(8) 0.0340(5) Uani 1 1 d . . .
H44 H 0.4431 0.0545 -0.0126 0.041 Uiso 1 1 calc R . .
C45 C 0.53806(14) 0.10500(9) 0.02434(8) 0.0317(4) Uani 1 1 d . . .
H45 H 0.5072 0.1073 0.0569 0.038 Uiso 1 1 calc R . .
C46 C 0.74214(15) 0.00607(10) 0.20387(9) 0.0350(5) Uani 1 1 d . . .
C47 C 0.87404(16) 0.03300(10) 0.14299(9) 0.0378(5) Uani 1 1 d . . .
C48 C 0.70956(16) 0.01717(9) 0.10671(9) 0.0364(5) Uani 1 1 d . . .

loop_
_atom_site_aniso_label
_atom_site_aniso_U_11
_atom_site_aniso_U_22
_atom_site_aniso_U_33
_atom_site_aniso_U_23
_atom_site_aniso_U_13
_atom_site_aniso_U_12
Mn1 0.02706(16) 0.02296(16) 0.02811(17) -0.00300(11) -0.00140(11) 0.00049(11)
S1 0.0266(2) 0.0329(3) 0.0248(2) -0.00216(18) -0.00030(18) -0.00211(19)
S2 0.0276(2) 0.0392(3) 0.0257(2) 0.00192(19) 0.00169(19) 0.0011(2)
P1 0.0263(2) 0.0218(2) 0.0208(2) -0.00092(17) -0.00100(17) -0.00122(18)
P2 0.0276(3) 0.0246(2) 0.0202(2) 0.00037(17) -0.00180(17) -0.00117(18)
P3 0.0282(3) 0.0255(2) 0.0192(2) -0.00130(17) 0.00030(18) -0.00187(19)
O1 0.0407(10) 0.0375(9) 0.0674(12) 0.0187(8) -0.0036(8) -0.0006(7)
O2 0.0376(10) 0.0633(12) 0.0669(12) -0.0042(9) 0.0034(9) 0.0153(9)
O3 0.0532(11) 0.0484(11) 0.0661(12) -0.0308(9) -0.0182(9) 0.0041(8)
C1 0.0264(9) 0.0264(9) 0.0183(8) 0.0004(6) 0.0000(7) -0.0018(7)
C2 0.0286(9) 0.0247(9) 0.0204(9) 0.0002(7) 0.0017(7) -0.0030(7)
C3 0.0275(9) 0.0274(9) 0.0216(9) -0.0003(7) 0.0007(7) 0.0005(7)
C4 0.0281(9) 0.0231(9) 0.0209(8) -0.0012(7) -0.0020(7) -0.0009(7)
C5 0.0267(9) 0.0260(9) 0.0191(8) -0.0011(7) -0.0015(7) -0.0019(7)
C6 0.0288(10) 0.0244(9) 0.0296(9) 0.0007(7) -0.0039(8) -0.0036(7)
C7 0.0432(14) 0.0376(12) 0.0571(15) 0.0193(10) -0.0156(11) -0.0118(10)
C8 0.0410(12) 0.0330(11) 0.0376(11) -0.0014(8) 0.0086(9) -0.0073(9)
C9 0.0593(17) 0.0305(12) 0.0678(17) 0.0054(11) 0.0192(14) -0.0027(11)
C10 0.0309(10) 0.0292(10) 0.0209(9) 0.0014(7) -0.0007(7) 0.0031(8)
C11 0.0430(13) 0.0342(12) 0.0306(10) 0.0041(8) -0.0066(9) -0.0056(9)
C12 0.0580(16) 0.0355(12) 0.0395(12) 0.0090(9) -0.0006(11) -0.0068(11)
C13 0.0522(15) 0.0472(14) 0.0301(12) 0.0130(10) 0.0015(10) 0.0095(11)
C14 0.0331(11) 0.0556(15) 0.0274(10) 0.0076(9) -0.0033(9) 0.0070(10)
C15 0.0304(10) 0.0378(11) 0.0261(10) 0.0016(8) 0.0001(8) 0.0009(8)
C16 0.0294(10) 0.0242(9) 0.0287(10) -0.0032(7) -0.0053(7) 0.0000(7)
C17 0.0362(11) 0.0329(11) 0.0301(11) -0.0048(8) -0.0011(8) 0.0015(9)
C18 0.0471(14) 0.0365(13) 0.0382(12) -0.0142(9) -0.0051(10) 0.0027(10)
C19 0.0509(15) 0.0282(12) 0.0565(15) -0.0068(10) -0.0071(12) -0.0014(10)
C20 0.0696(19) 0.0289(12) 0.0483(14) 0.0047(10) 0.0014(12) -0.0067(11)
C21 0.0634(16) 0.0276(11) 0.0288(11) 0.0007(8) -0.0017(10) -0.0034(10)
C22 0.0269(9) 0.0318(10) 0.0211(9) -0.0011(7) -0.0011(7) -0.0008(7)
C23 0.0285(10) 0.0458(12) 0.0252(10) 0.0008(8) 0.0001(8) -0.0024(9)
C24 0.0328(11) 0.0706(17) 0.0211(10) 0.0025(10) 0.0006(8) -0.0033(11)
C25 0.0396(13) 0.0719(18) 0.0288(11) -0.0173(11) -0.0002(9) 0.0081(12)
C26 0.0518(15) 0.0466(14) 0.0358(12) -0.0128(10) -0.0040(10) 0.0121(12)
C27 0.0427(12) 0.0359(11) 0.0270(10) -0.0035(8) -0.0005(9) 0.0060(9)
C28 0.0286(10) 0.0298(10) 0.0247(9) 0.0036(7) 0.0017(7) 0.0026(8)
C29 0.0420(12) 0.0324(11) 0.0312(11) 0.0031(8) -0.0018(9) 0.0021(9)
C30 0.0529(15) 0.0328(12) 0.0509(14) 0.0119(10) -0.0005(11) 0.0039(10)
C31 0.0456(14) 0.0544(15) 0.0373(12) 0.0197(10) -0.0005(10) 0.0090(12)
C32 0.0373(12) 0.0551(14) 0.0247(10) 0.0066(9) -0.0033(9) 0.0043(10)
C33 0.0346(11) 0.0395(12) 0.0240(9) -0.0007(8) -0.0001(8) 0.0041(9)
C34 0.0314(10) 0.0273(10) 0.0254(9) -0.0011(7) 0.0031(8) -0.0039(8)
C35 0.0438(12) 0.0348(12) 0.0288(11) 0.0005(8) -0.0042(9) -0.0079(9)
C36 0.0537(15) 0.0365(12) 0.0395(12) -0.0025(10) -0.0042(10) -0.0139(11)
C37 0.0523(15) 0.0281(11) 0.0451(13) 0.0052(9) 0.0007(11) -0.0072(10)
C38 0.0493(14) 0.0332(12) 0.0352(11) 0.0083(9) -0.0040(10) -0.0022(10)
C39 0.0363(11) 0.0322(11) 0.0265(10) 0.0009(8) -0.0028(8) -0.0020(9)
C40 0.0330(10) 0.0254(9) 0.0189(8) -0.0017(7) -0.0003(7) -0.0012(7)
C41 0.0360(11) 0.0354(11) 0.0254(10) -0.0018(8) 0.0026(8) -0.0043(9)
C42 0.0481(13) 0.0398(12) 0.0211(9) -0.0055(8) 0.0056(9) -0.0028(10)
C43 0.0499(14) 0.0349(11) 0.0254(10) -0.0075(8) -0.0054(9) -0.0045(10)
C44 0.0426(12) 0.0327(11) 0.0268(10) -0.0029(8) -0.0029(9) -0.0077(9)
C45 0.0366(11) 0.0343(11) 0.0242(9) -0.0019(7) 0.0013(8) -0.0045(9)
C46 0.0282(11) 0.0296(11) 0.0473(13) 0.0023(9) -0.0028(9) 0.0022(8)
C47 0.0376(12) 0.0370(12) 0.0388(11) -0.0044(9) -0.0009(9) 0.0018(9)
C48 0.0348(12) 0.0311(11) 0.0434(12) -0.0079(9) -0.0027(9) 0.0032(9)

loop_
_atom_type_symbol
_atom_type_description
_atom_type_scat_dispersion_real
_atom_type_scat_dispersion_imag
_atom_type_scat_source
C C 0.0033 0.0016 'International Tables Vol C Tables 4.2.6.8 and 6.1.1.4'
H H 0.0000 0.0000 'International Tables Vol C Tables 4.2.6.8 and 6.1.1.4'
O O 0.0106 0.0060 'International Tables Vol C Tables 4.2.6.8 and 6.1.1.4'
P P 0.1023 0.0942 'International Tables Vol C Tables 4.2.6.8 and 6.1.1.4'
S S 0.1246 0.1234 'International Tables Vol C Tables 4.2.6.8 and 6.1.1.4'
Mn Mn 0.3368 0.7283 'International Tables Vol C Tables 4.2.6.8 and 6.1.1.4'
Cl Cl 0.1484 0.1585 'International Tables Vol C Tables 4.2.6.8 and 6.1.1.4'

loop_
_geom_angle_atom_site_label_1
_geom_angle_atom_site_label_2
_geom_angle_atom_site_label_3
_geom_angle
_geom_angle_site_symmetry_1
_geom_angle_site_symmetry_3
_geom_angle_publ_flag
C48 Mn1 C46 90.64(11) . . ?
C48 Mn1 C47 93.54(10) . . ?
C46 Mn1 C47 90.54(10) . . ?
C48 Mn1 P1 92.17(7) . . ?
C46 Mn1 P1 93.52(7) . . ?
C47 Mn1 P1 172.95(7) . . ?
C48 Mn1 S1 178.06(8) . . ?
C46 Mn1 S1 91.15(8) . . ?
C47 Mn1 S1 87.20(7) . . ?
P1 Mn1 S1 86.959(19) . . ?
C48 Mn1 S2 90.23(8) . . ?
C46 Mn1 S2 177.91(7) . . ?
C47 Mn1 S2 87.50(8) . . ?
P1 Mn1 S2 88.35(2) . . ?
S1 Mn1 S2 88.01(2) . . ?
P2 S1 Mn1 106.33(3) . . ?
P3 S2 Mn1 105.37(3) . . ?
C1 P1 C5 100.72(8) . . ?
C1 P1 C6 104.40(9) . . ?
C5 P1 C6 102.33(9) . . ?
C1 P1 Mn1 114.83(7) . . ?
C5 P1 Mn1 114.14(6) . . ?
C6 P1 Mn1 118.22(7) . . ?
C1 P2 C16 109.78(9) . . ?
C1 P2 C10 114.41(9) . . ?
C16 P2 C10 108.24(9) . . ?
C1 P2 S1 109.09(6) . . ?
C16 P2 S1 106.64(7) . . ?
C10 P2 S1 108.40(7) . . ?
C5 P3 C34 113.29(9) . . ?
C5 P3 C40 110.21(9) . . ?
C34 P3 C40 107.62(9) . . ?
C5 P3 S2 108.98(7) . . ?
C34 P3 S2 106.12(7) . . ?
C40 P3 S2 110.55(7) . . ?
C2 C1 P2 122.83(14) . . ?
C2 C1 P1 116.80(13) . . ?
P2 C1 P1 115.53(11) . . ?
C3 C2 C1 122.37(16) . . ?
C3 C2 C22 116.64(17) . . ?
C1 C2 C22 120.91(16) . . ?
C2 C3 C4 124.03(18) . . ?
C5 C4 C3 122.29(17) . . ?
C5 C4 C28 121.20(16) . . ?
C3 C4 C28 116.43(16) . . ?
C4 C5 P3 126.92(14) . . ?
C4 C5 P1 117.16(13) . . ?
P3 C5 P1 114.93(11) . . ?
C7 C6 P1 115.68(15) . . ?
C8 C7 C6 115.26(19) . . ?
C7 C8 C9 111.8(2) . . ?
C11 C10 C15 119.13(18) . . ?
C11 C10 P2 120.67(15) . . ?
C15 C10 P2 119.87(16) . . ?
C10 C11 C12 121.0(2) . . ?
C11 C12 C13 119.4(2) . . ?
C14 C13 C12 120.1(2) . . ?
C13 C14 C15 120.8(2) . . ?
C14 C15 C10 119.5(2) . . ?
C17 C16 C21 118.98(19) . . ?
C17 C16 P2 124.70(16) . . ?
C21 C16 P2 116.30(15) . . ?
C16 C17 C18 119.6(2) . . ?
C19 C18 C17 121.3(2) . . ?
C18 C19 C20 119.3(2) . . ?
C21 C20 C19 120.2(2) . . ?
C20 C21 C16 120.5(2) . . ?
C27 C22 C23 119.05(17) . . ?
C27 C22 C2 119.92(17) . . ?
C23 C22 C2 121.03(18) . . ?
C22 C23 C24 120.2(2) . . ?
C25 C24 C23 120.2(2) . . ?
C24 C25 C26 119.36(19) . . ?
C25 C26 C27 120.6(2) . . ?
C26 C27 C22 120.5(2) . . ?
C33 C28 C29 118.92(18) . . ?
C33 C28 C4 121.46(18) . . ?
C29 C28 C4 119.58(17) . . ?
C30 C29 C28 120.1(2) . . ?
C31 C30 C29 120.2(2) . . ?
C32 C31 C30 119.8(2) . . ?
C31 C32 C33 120.5(2) . . ?
C32 C33 C28 120.4(2) . . ?
C39 C34 C35 119.59(19) . . ?
C39 C34 P3 123.42(15) . . ?
C35 C34 P3 116.99(15) . . ?
C36 C35 C34 119.9(2) . . ?
C35 C36 C37 120.7(2) . . ?
C38 C37 C36 119.6(2) . . ?
C37 C38 C39 120.4(2) . . ?
C38 C39 C34 119.83(19) . . ?
C45 C40 C41 119.42(18) . . ?
C45 C40 P3 120.08(14) . . ?
C41 C40 P3 120.44(15) . . ?
C42 C41 C40 119.7(2) . . ?
C43 C42 C41 120.25(19) . . ?
C42 C43 C44 120.80(19) . . ?
C43 C44 C45 118.8(2) . . ?
C40 C45 C44 120.94(18) . . ?
O1 C46 Mn1 177.1(2) . . ?
O2 C47 Mn1 178.2(2) . . ?
O3 C48 Mn1 178.3(2) . . ?

loop_
_geom_bond_atom_site_label_1
_geom_bond_atom_site_label_2
_geom_bond_distance
_geom_bond_site_symmetry_2
_geom_bond_publ_flag
Mn1 C48 1.783(2) . ?
Mn1 C46 1.792(2) . ?
Mn1 C47 1.829(2) . ?
Mn1 P1 2.2937(6) . ?
Mn1 S1 2.4002(6) . ?
Mn1 S2 2.4080(6) . ?
S1 P2 2.0212(7) . ?
S2 P3 2.0145(7) . ?
P1 C1 1.7849(18) . ?
P1 C5 1.8001(19) . ?
P1 C6 1.838(2) . ?
P2 C1 1.7598(19) . ?
P2 C16 1.809(2) . ?
P2 C10 1.8110(19) . ?
P3 C5 1.7569(18) . ?
P3 C34 1.811(2) . ?
P3 C40 1.8135(19) . ?
O1 C46 1.159(3) . ?
O2 C47 1.144(3) . ?
O3 C48 1.155(3) . ?
C1 C2 1.413(3) . ?
C2 C3 1.400(3) . ?
C2 C22 1.494(2) . ?
C3 C4 1.414(2) . ?
C4 C5 1.403(3) . ?
C4 C28 1.501(3) . ?
C6 C7 1.519(3) . ?
C7 C8 1.498(3) . ?
C8 C9 1.516(3) . ?
C10 C11 1.381(3) . ?
C10 C15 1.404(3) . ?
C11 C12 1.388(3) . ?
C12 C13 1.392(4) . ?
C13 C14 1.367(4) . ?
C14 C15 1.392(3) . ?
C16 C17 1.384(3) . ?
C16 C21 1.396(3) . ?
C17 C18 1.389(3) . ?
C18 C19 1.369(3) . ?
C19 C20 1.381(4) . ?
C20 C21 1.380(3) . ?
C22 C27 1.390(3) . ?
C22 C23 1.394(3) . ?
C23 C24 1.401(3) . ?
C24 C25 1.387(4) . ?
C25 C26 1.388(4) . ?
C26 C27 1.389(3) . ?
C28 C33 1.395(3) . ?
C28 C29 1.397(3) . ?
C29 C30 1.389(3) . ?
C30 C31 1.387(3) . ?
C31 C32 1.377(4) . ?
C32 C33 1.382(3) . ?
C34 C39 1.395(3) . ?
C34 C35 1.396(3) . ?
C35 C36 1.376(3) . ?
C36 C37 1.391(3) . ?
C37 C38 1.380(3) . ?
C38 C39 1.388(3) . ?
C40 C45 1.384(3) . ?
C40 C41 1.398(3) . ?
C41 C42 1.386(3) . ?
C42 C43 1.383(3) . ?
C43 C44 1.383(3) . ?
C44 C45 1.397(3) . ?
